data_7251099
loop_
_publ_author_name
'Toshima, Ryo'
'Eguchi, Yuto'
'Oshima, Ibuki'
'Yoshino, Riku'
'Tamano, Natsuki'
'Fukumoto, Hiroki'
'Yasui, Motohiro'
'Konno, Tsutomu'
'Yamada, Shigeyuki'
'Morita, Masato'

_publ_section_title
;
 Co-crystallization of benzothiazole via halogen and hydrogen bonding:
 crystal structure and photoluminescence properties
;
_journal_issue 47
_journal_name_full CrystEngComm
_journal_page_first 7649
_journal_page_last 7654
_journal_paper_doi 10.1039/D5CE00645G
_journal_volume 27
_journal_year 2025
_chemical_formula_moiety 'C6 F4 I2, 2(C7 H5 N S)'
_chemical_formula_sum 'C20 H10 F4 I2 N2 S2'
_chemical_formula_weight 672.22
_space_group_crystal_system monoclinic
_space_group_IT_number 14
_space_group_name_Hall '-P 2yn'
_space_group_name_H-M_alt 'P 1 21/n 1'
_atom_sites_solution_hydrogens mixed
_atom_sites_solution_primary dual
_audit_creation_date 2025-01-28
_audit_creation_method
;
Olex2 1.5
(compiled 2024.02.16 svn.r378c4104 for OlexSys, GUI svn.r6928)
;
_audit_update_record
;
2025-06-21 deposited with the CCDC.	2025-10-01 downloaded from the CCDC.
;
_cell_angle_alpha 90
_cell_angle_beta 97.600(4)
_cell_angle_gamma 90
_cell_formula_units_Z 2
_cell_length_a 10.4312(5)
_cell_length_b 4.2982(2)
_cell_length_c 23.6454(10)
_cell_measurement_reflns_used 4501
_cell_measurement_temperature 173
_cell_measurement_theta_max 29.8430
_cell_measurement_theta_min 3.0640
_cell_volume 1050.84(8)
_computing_cell_refinement 'CrysAlisPro 1.171.41.117a (Rigaku OD, 2021)'
_computing_data_collection 'CrysAlisPro 1.171.41.117a (Rigaku OD, 2021)'
_computing_data_reduction 'CrysAlisPro 1.171.41.117a (Rigaku OD, 2021)'
_computing_molecular_graphics 'Olex2 1.5 (Dolomanov et al., 2009)'
_computing_publication_material 'Olex2 1.5 (Dolomanov et al., 2009)'
_computing_structure_refinement 'SHELXL 2019/3 (Sheldrick, 2015)'
_computing_structure_solution 'SHELXT 2018/2 (Sheldrick, 2018)'
_diffrn_ambient_temperature 173
_diffrn_detector 'Hybrid Pixel Array Detector'
_diffrn_detector_area_resol_mean 5.8140
_diffrn_measured_fraction_theta_full 0.998
_diffrn_measured_fraction_theta_max 0.998
_diffrn_measurement_details
;
List of Runs (angles in degrees, time in seconds):

  # Type    Start    End  Width  t~exp~   \w     \q     \k     \f   Frames
#--------------------------------------------------------------------------
  1  \w   -103.00 -10.00   0.50    0.50    --  -13.20  28.00 120.00  186
  2  \w     13.00  76.00   0.50    0.50    --  -13.20  28.00 120.00  126
  3  \w   -103.00 -77.00   0.50    0.50    --  -13.20  28.00  30.00   52
  4  \w     38.00  76.00   0.50    0.50    --  -13.20  28.00  30.00   76
  5  \w    -84.00   5.00   0.50    0.50    --  -13.20  18.00  30.00  178
;
_diffrn_measurement_device 'four-circle diffractometer'
_diffrn_measurement_device_type 'XtaLAB AFC10 (RCD3): quarter-chi single'
_diffrn_measurement_method '\w scans'
_diffrn_orient_matrix_type 'CrysAlisPro convention (1999,Acta A55,543-557)'
_diffrn_orient_matrix_UB_11 0.0410972000
_diffrn_orient_matrix_UB_12 -0.0601442000
_diffrn_orient_matrix_UB_13 -0.0189816000
_diffrn_orient_matrix_UB_21 0.0525517000
_diffrn_orient_matrix_UB_22 0.0005190000
_diffrn_orient_matrix_UB_23 0.0223408000
_diffrn_orient_matrix_UB_31 -0.0159732000
_diffrn_orient_matrix_UB_32 -0.1536880000
_diffrn_orient_matrix_UB_33 0.0074963000
_diffrn_radiation_monochromator mirror
_diffrn_radiation_probe x-ray
_diffrn_radiation_type 'Mo K\a'
_diffrn_radiation_wavelength 0.71073
_diffrn_reflns_av_R_equivalents 0.0214
_diffrn_reflns_av_unetI/netI 0.0213
_diffrn_reflns_Laue_measured_fraction_full 0.998
_diffrn_reflns_Laue_measured_fraction_max 0.998
_diffrn_reflns_limit_h_max 13
_diffrn_reflns_limit_h_min -13
_diffrn_reflns_limit_k_max 5
_diffrn_reflns_limit_k_min -5
_diffrn_reflns_limit_l_max 30
_diffrn_reflns_limit_l_min -30
_diffrn_reflns_number 6963
_diffrn_reflns_point_group_measured_fraction_full 0.998
_diffrn_reflns_point_group_measured_fraction_max 0.998
_diffrn_reflns_theta_full 25.242
_diffrn_reflns_theta_max 27.478
_diffrn_reflns_theta_min 3.053
_diffrn_source 'Rotating-anode X-ray tube (dual wavelength)'
_diffrn_source_type 'Rigaku (Mo) X-ray DW Source'
_exptl_absorpt_coefficient_mu 3.237
_exptl_absorpt_correction_T_max 1.00000
_exptl_absorpt_correction_T_min 0.44407
_exptl_absorpt_correction_type multi-scan
_exptl_absorpt_process_details
;
CrysAlisPro 1.171.41.117a (Rigaku Oxford Diffraction, 2021)
Empirical absorption correction using spherical harmonics,
implemented in SCALE3 ABSPACK scaling algorithm.
;
_exptl_crystal_colour colourless
_exptl_crystal_colour_primary colourless
_exptl_crystal_density_diffrn 2.124
_exptl_crystal_description block
_exptl_crystal_F_000 636
_exptl_crystal_size_max 0.47
_exptl_crystal_size_mid 0.445
_exptl_crystal_size_min 0.132
_refine_diff_density_max 0.934
_refine_diff_density_min -0.548
_refine_diff_density_rms 0.092
_refine_ls_extinction_method none
_refine_ls_goodness_of_fit_ref 1.095
_refine_ls_hydrogen_treatment mixed
_refine_ls_matrix_type full
_refine_ls_number_parameters 152
_refine_ls_number_reflns 2419
_refine_ls_number_restraints 0
_refine_ls_restrained_S_all 1.095
_refine_ls_R_factor_all 0.0247
_refine_ls_R_factor_gt 0.0217
_refine_ls_shift/su_max 0.001
_refine_ls_shift/su_mean 0.000
_refine_ls_structure_factor_coef Fsqd
_refine_ls_weighting_details 'w=1/[\s^2^(Fo^2^)+(0.0257P)^2^+0.8871P] where P=(Fo^2^+2Fc^2^)/3'
_refine_ls_weighting_scheme calc
_refine_ls_wR_factor_gt 0.0556
_refine_ls_wR_factor_ref 0.0571
_reflns_Friedel_coverage 0.000
_reflns_number_gt 2212
_reflns_number_total 2419
_reflns_threshold_expression 'I > 2\s(I)'
_cod_data_source_file d5ce00645g2.cif
_cod_data_source_block btz-c6f4i2_auto
_cod_depositor_comments 'Adding full bibliography for 7251097--7251099.cif.'
_cod_database_code 7251099
_shelx_shelxl_version_number 2019/3
_chemical_oxdiff_formula C20H10F4I2N2S2
_shelx_space_group_comment
;
The symmetry employed for this shelxl refinement is uniquely defined
by the following loop, which should always be used as a source of
symmetry information in preference to the above space-group names.
They are only intended as comments.
;
_shelx_estimated_absorpt_t_max 0.678
_shelx_estimated_absorpt_t_min 0.312
_olex2_refinement_description
;
1. Fixed Uiso
 At 1.2 times of:
  All C(H) groups
2.a Aromatic/amide H refined with riding coordinates:
 C00E(H00E)
;
_olex2_submission_special_instructions 'No special instructions were received'
_oxdiff_exptl_absorpt_empirical_details
;
Empirical correction (ABSPACK) includes:
- Absorption correction using spherical harmonics
- Frame scaling
;
_oxdiff_exptl_absorpt_empirical_full_max 1.386
_oxdiff_exptl_absorpt_empirical_full_min 0.679

loop_
_space_group_symop_operation_xyz
'x, y, z'
'-x+1/2, y+1/2, -z+1/2'
'-x, -y, -z'
'x-1/2, -y-1/2, z-1/2'

loop_
_atom_site_label
_atom_site_type_symbol
_atom_site_fract_x
_atom_site_fract_y
_atom_site_fract_z
_atom_site_U_iso_or_equiv
_atom_site_adp_type
_atom_site_occupancy
_atom_site_site_symmetry_order
_atom_site_calc_flag
_atom_site_refinement_flags_posn
_atom_site_refinement_flags_adp
_atom_site_refinement_flags_occupancy
_atom_site_disorder_assembly
_atom_site_disorder_group
I001 I 0.74523(2) 0.73676(3) 0.57081(2) 0.02635(7) Uani 1 1 d . . . . .
S002 S 0.33665(6) 0.21631(15) 0.64928(3) 0.03100(15) Uani 1 1 d . . . . .
F003 F 0.75445(14) 1.1714(4) 0.46058(6) 0.0314(3) Uani 1 1 d . . . . .
F004 F 1.05249(14) 0.6225(4) 0.59180(6) 0.0345(3) Uani 1 1 d . . . . .
N005 N 0.54185(19) 0.5074(5) 0.62909(8) 0.0301(4) Uani 1 1 d . . . . .
C006 C 0.8971(2) 0.8932(5) 0.52837(9) 0.0230(4) Uani 1 1 d . . . . .
C007 C 1.0241(2) 0.8109(5) 0.54647(10) 0.0238(5) Uani 1 1 d . . . . .
C008 C 0.8757(2) 1.0842(5) 0.48098(9) 0.0237(4) Uani 1 1 d . . . . .
C009 C 0.5309(2) 0.5603(5) 0.68627(10) 0.0247(5) Uani 1 1 d . . . . .
C00A C 0.4490(2) 0.3347(7) 0.60596(11) 0.0314(5) Uani 1 1 d . . . . .
C00B C 0.4232(2) 0.4168(5) 0.70515(10) 0.0240(4) Uani 1 1 d . . . . .
C00C C 0.6151(3) 0.7371(6) 0.72370(13) 0.0330(6) Uani 1 1 d . . . . .
C00D C 0.5908(3) 0.7680(6) 0.77933(13) 0.0359(6) Uani 1 1 d . . . . .
C00E C 0.4000(2) 0.4467(6) 0.76163(10) 0.0306(5) Uani 1 1 d . . . . .
H00E H 0.327696 0.348405 0.774585 0.037 Uiso 1 1 calc R U . . .
C00F C 0.4846(3) 0.6220(7) 0.79803(11) 0.0347(6) Uani 1 1 d . . . . .
H00F H 0.470(3) 0.640(7) 0.8352(13) 0.032(7) Uiso 1 1 d . . . . .
H00C H 0.686(3) 0.840(7) 0.7115(13) 0.037(8) Uiso 1 1 d . . . . .
H00D H 0.646(3) 0.895(8) 0.8053(13) 0.041(8) Uiso 1 1 d . . . . .
H00A H 0.438(3) 0.271(6) 0.5673(16) 0.038(9) Uiso 1 1 d . . . . .

loop_
_atom_site_aniso_label
_atom_site_aniso_U_11
_atom_site_aniso_U_22
_atom_site_aniso_U_33
_atom_site_aniso_U_23
_atom_site_aniso_U_13
_atom_site_aniso_U_12
I001 0.03040(11) 0.02576(10) 0.02537(10) 0.00024(5) 0.01288(7) -0.00302(6)
S002 0.0255(3) 0.0378(3) 0.0306(3) 0.0007(2) 0.0069(2) -0.0052(2)
F003 0.0280(7) 0.0387(8) 0.0281(7) 0.0035(6) 0.0051(6) 0.0039(6)
F004 0.0389(8) 0.0382(8) 0.0280(7) 0.0141(7) 0.0105(6) 0.0059(7)
N005 0.0289(10) 0.0346(11) 0.0290(10) 0.0012(9) 0.0118(8) -0.0011(9)
C006 0.0290(11) 0.0206(10) 0.0216(10) -0.0016(9) 0.0110(9) -0.0030(9)
C007 0.0332(12) 0.0192(10) 0.0199(10) 0.0015(8) 0.0071(9) -0.0002(9)
C008 0.0259(11) 0.0242(11) 0.0216(10) -0.0026(9) 0.0057(8) 0.0013(9)
C009 0.0213(10) 0.0247(11) 0.0295(11) 0.0027(9) 0.0088(9) 0.0038(9)
C00A 0.0312(13) 0.0387(13) 0.0259(12) 0.0012(11) 0.0093(10) -0.0011(11)
C00B 0.0213(10) 0.0230(11) 0.0283(11) 0.0029(9) 0.0059(9) 0.0034(9)
C00C 0.0263(13) 0.0333(14) 0.0407(15) -0.0020(10) 0.0090(11) -0.0011(10)
C00D 0.0365(15) 0.0343(15) 0.0366(15) -0.0077(11) 0.0036(12) 0.0029(11)
C00E 0.0322(13) 0.0299(12) 0.0326(12) 0.0040(10) 0.0149(10) 0.0039(10)
C00F 0.0440(15) 0.0355(14) 0.0264(12) -0.0010(11) 0.0108(11) 0.0078(12)

loop_
_atom_type_symbol
_atom_type_description
_atom_type_scat_dispersion_real
_atom_type_scat_dispersion_imag
_atom_type_scat_source
C C 0.0033 0.0016 'International Tables Vol C Tables 4.2.6.8 and 6.1.1.4'
H H 0.0000 0.0000 'International Tables Vol C Tables 4.2.6.8 and 6.1.1.4'
N N 0.0061 0.0033 'International Tables Vol C Tables 4.2.6.8 and 6.1.1.4'
F F 0.0171 0.0103 'International Tables Vol C Tables 4.2.6.8 and 6.1.1.4'
S S 0.1246 0.1234 'International Tables Vol C Tables 4.2.6.8 and 6.1.1.4'
I I -0.4742 1.8119 'International Tables Vol C Tables 4.2.6.8 and 6.1.1.4'

loop_
_exptl_crystal_face_index_h
_exptl_crystal_face_index_k
_exptl_crystal_face_index_l
_exptl_crystal_face_perp_dist
2 -6 3 0.2277
-12 -3 16 0.2445
-13 -1 16 0.2490
-12 3 10 0.1910
1 6 -6 0.2227
14 0 -16 0.1663
-4 -6 10 0.2581
-9 -1 -23 0.0467
6 6 -5 0.2368
9 1 23 0.0766
-1 3 28 0.1801
3 0 -33 0.1238
-4 -3 29 0.2344

loop_
_geom_angle_atom_site_label_1
_geom_angle_atom_site_label_2
_geom_angle_atom_site_label_3
_geom_angle
_geom_angle_site_symmetry_1
_geom_angle_site_symmetry_3
_geom_angle_publ_flag
C00B S002 C00A 88.83(12) . . ?
C00A N005 C009 110.7(2) . . ?
C007 C006 I001 121.57(16) . . ?
C007 C006 C008 116.6(2) . . ?
C008 C006 I001 121.80(17) . . ?
F004 C007 C006 120.1(2) . . ?
F004 C007 C008 118.1(2) . 3_776 ?
C008 C007 C006 121.7(2) 3_776 . ?
F003 C008 C006 120.0(2) . . ?
F003 C008 C007 118.4(2) . 3_776 ?
C007 C008 C006 121.6(2) 3_776 . ?
N005 C009 C00B 114.1(2) . . ?
C00C C009 N005 125.7(2) . . ?
C00C C009 C00B 120.2(2) . . ?
S002 C00A H00A 119(2) . . ?
N005 C00A S002 116.71(19) . . ?
N005 C00A H00A 124(2) . . ?
C009 C00B S002 109.56(17) . . ?
C00E C00B S002 129.70(19) . . ?
C00E C00B C009 120.7(2) . . ?
C009 C00C H00C 121.3(18) . . ?
C00D C00C C009 118.7(3) . . ?
C00D C00C H00C 120.0(19) . . ?
C00C C00D C00F 120.9(3) . . ?
C00C C00D H00D 119.7(18) . . ?
C00F C00D H00D 119.4(18) . . ?
C00B C00E H00E 120.9 . . ?
C00F C00E C00B 118.2(2) . . ?
C00F C00E H00E 120.9 . . ?
C00D C00F H00F 120.7(19) . . ?
C00E C00F C00D 121.3(2) . . ?
C00E C00F H00F 118.0(19) . . ?

loop_
_geom_bond_atom_site_label_1
_geom_bond_atom_site_label_2
_geom_bond_distance
_geom_bond_site_symmetry_2
_geom_bond_publ_flag
I001 C006 2.095(2) . ?
S002 C00A 1.732(3) . ?
S002 C00B 1.728(2) . ?
F003 C008 1.346(3) . ?
F004 C007 1.345(3) . ?
N005 C009 1.391(3) . ?
N005 C00A 1.284(3) . ?
C006 C007 1.383(3) . ?
C006 C008 1.383(3) . ?
C007 C008 1.378(3) 3_776 ?
C009 C00B 1.405(3) . ?
C009 C00C 1.388(4) . ?
C00A H00A 0.95(4) . ?
C00B C00E 1.394(3) . ?
C00C C00D 1.379(4) . ?
C00C H00C 0.94(3) . ?
C00D C00F 1.395(4) . ?
C00D H00D 0.96(3) . ?
C00E H00E 0.9500 . ?
C00E C00F 1.373(4) . ?
C00F H00F 0.92(3) . ?

loop_
_geom_torsion_atom_site_label_1
_geom_torsion_atom_site_label_2
_geom_torsion_atom_site_label_3
_geom_torsion_atom_site_label_4
_geom_torsion
_geom_torsion_site_symmetry_1
_geom_torsion_site_symmetry_2
_geom_torsion_site_symmetry_3
_geom_torsion_site_symmetry_4
_geom_torsion_publ_flag
I001 C006 C007 F004 1.0(3) . . . . ?
I001 C006 C007 C008 -179.35(17) . . . 3_776 ?
I001 C006 C008 F003 -0.8(3) . . . . ?
I001 C006 C008 C007 179.35(17) . . . 3_776 ?
S002 C00B C00E C00F -179.9(2) . . . . ?
N005 C009 C00B S002 -0.2(3) . . . . ?
N005 C009 C00B C00E 179.5(2) . . . . ?
N005 C009 C00C C00D 179.9(2) . . . . ?
C007 C006 C008 F003 179.3(2) . . . . ?
C007 C006 C008 C007 -0.5(4) . . . 3_776 ?
C008 C006 C007 F004 -179.1(2) . . . . ?
C008 C006 C007 C008 0.5(4) . . . 3_776 ?
C009 N005 C00A S002 0.4(3) . . . . ?
C009 C00B C00E C00F 0.5(4) . . . . ?
C009 C00C C00D C00F 0.7(4) . . . . ?
C00A S002 C00B C009 0.37(18) . . . . ?
C00A S002 C00B C00E -179.3(2) . . . . ?
C00A N005 C009 C00B -0.1(3) . . . . ?
C00A N005 C009 C00C -180.0(2) . . . . ?
C00B S002 C00A N005 -0.5(2) . . . . ?
C00B C009 C00C C00D 0.1(4) . . . . ?
C00B C00E C00F C00D 0.2(4) . . . . ?
C00C C009 C00B S002 179.64(19) . . . . ?
C00C C009 C00B C00E -0.7(4) . . . . ?
C00C C00D C00F C00E -0.8(4) . . . . ?

loop_
_exptl_oxdiff_crystal_face_indexfrac_h
_exptl_oxdiff_crystal_face_indexfrac_k
_exptl_oxdiff_crystal_face_indexfrac_l
_exptl_oxdiff_crystal_face_x
_exptl_oxdiff_crystal_face_y
_exptl_oxdiff_crystal_face_z
1.7390 -5.9754 3.3522 0.3672 0.1632 0.9157
-11.6789 -2.9340 15.6073 -0.5998 -0.2666 0.7545
-13.3929 -1.1992 15.9810 -0.7816 -0.3474 0.5180
-11.8071 3.4077 10.1365 -0.8826 -0.3923 -0.2591
0.9743 5.9430 -6.3461 -0.1969 -0.0875 -0.9765
13.7899 0.2146 -15.5517 0.8490 0.3774 -0.3698
-3.7219 -5.6344 9.9170 -0.0023 0.0230 0.9997
-9.1504 -0.7857 -22.7697 0.1034 -0.9900 0.0962
5.5309 5.5851 -4.6768 -0.0198 0.1891 -0.9818
9.0285 0.5743 23.1915 -0.1037 0.9929 -0.0586
-1.2566 3.1920 28.3219 -0.7812 0.5684 -0.2582
3.3904 -0.0790 -33.1703 0.7737 -0.5629 -0.2907
-4.4439 -2.7426 29.0547 -0.5692 0.4141 0.7103
